data_4038199
loop_
_publ_author_name
'Rahman, Md Mahbubur'
'Liu, Chengwei'
'Bisz, Elwira'
'Dziuk, B\/la\.zej'
'Lalancette, Roger A.'
'Wang, Qi'
'Chen, Hao'
'Szostak, Roman'
'Szostak, Michal'

_publ_section_title
;
 N-Acyl-Glutarimides: Effect of Glutarimide Ring on the Structures of
 Fully Perpendicular Twisted Amides and N-C Bond Cross-Coupling.
;
_journal_name_full 'The Journal of organic chemistry'
_journal_paper_doi 10.1021/acs.joc.0c00227
_journal_year 2020
_chemical_formula_sum 'C18 H12 N O3'
_chemical_formula_weight 290.29
_space_group_crystal_system monoclinic
_space_group_IT_number 14
_space_group_name_Hall '-P 2yn'
_space_group_name_H-M_alt 'P 1 21/n 1'
_atom_sites_solution_hydrogens geom
_audit_creation_method SHELXL-2014/7
_cell_angle_alpha 90
_cell_angle_beta 95.956(10)
_cell_angle_gamma 90
_cell_formula_units_Z 4
_cell_length_a 8.4816(7)
_cell_length_b 8.7359(11)
_cell_length_c 20.784(2)
_cell_measurement_reflns_used 10125
_cell_measurement_temperature 293(2)
_cell_measurement_theta_max 25.997
_cell_measurement_theta_min 3.053
_cell_volume 1531.7(3)
_computing_cell_refinement 'CrysAlisCCD (Oxford Diffraction Ltd., 2008)'
_computing_data_collection 'CrysAlisCCD (Oxford Diffraction Ltd., 2008)'
_computing_data_reduction 'CrysAlisCCD (Oxford Diffraction Ltd., 2008)'
_computing_molecular_graphics 'SHELXTL (Sheldrick, 2008)'
_computing_publication_material 'SHELXL-2014/7 (Sheldrick, 2014)'
_computing_structure_refinement 'SHELXL-2014/7 (Sheldrick, 2014)'
_computing_structure_solution 'SHELXS-2014/7 (Sheldrick, 2014)'
_diffrn_ambient_temperature 293(2)
_diffrn_detector_area_resol_mean '1024 x 1024 with blocks 2 x 2'
_diffrn_measured_fraction_theta_full 0.997
_diffrn_measured_fraction_theta_max 0.997
_diffrn_measurement_device_type Xcalibur
_diffrn_measurement_method \w--scan
_diffrn_radiation_type MoK\a
_diffrn_radiation_wavelength 0.71073
_diffrn_reflns_av_R_equivalents 0.0461
_diffrn_reflns_av_unetI/netI 0.0649
_diffrn_reflns_Laue_measured_fraction_full 0.997
_diffrn_reflns_Laue_measured_fraction_max 0.997
_diffrn_reflns_limit_h_max 10
_diffrn_reflns_limit_h_min -7
_diffrn_reflns_limit_k_max 10
_diffrn_reflns_limit_k_min -10
_diffrn_reflns_limit_l_max 25
_diffrn_reflns_limit_l_min -25
_diffrn_reflns_number 10125
_diffrn_reflns_point_group_measured_fraction_full 0.997
_diffrn_reflns_point_group_measured_fraction_max 0.997
_diffrn_reflns_theta_full 25.242
_diffrn_reflns_theta_max 25.997
_diffrn_reflns_theta_min 3.053
_diffrn_source 'fine-focus sealed tube'
_exptl_absorpt_coefficient_mu 0.087
_exptl_absorpt_correction_T_max 1.00000
_exptl_absorpt_correction_T_min 0.97721
_exptl_absorpt_correction_type multi-scan
_exptl_crystal_colour colourless
_exptl_crystal_density_diffrn 1.268
_exptl_crystal_density_method 'not measured'
_exptl_crystal_description plate
_exptl_crystal_F_000 612
_exptl_crystal_size_max 0.7
_exptl_crystal_size_mid 0.4
_exptl_crystal_size_min 0.1
_refine_diff_density_max 0.213
_refine_diff_density_min -0.160
_refine_diff_density_rms 0.039
_refine_ls_extinction_method none
_refine_ls_goodness_of_fit_ref 0.936
_refine_ls_hydrogen_treatment constr
_refine_ls_matrix_type full
_refine_ls_number_parameters 199
_refine_ls_number_reflns 3009
_refine_ls_number_restraints 0
_refine_ls_restrained_S_all 0.936
_refine_ls_R_factor_all 0.1700
_refine_ls_R_factor_gt 0.0638
_refine_ls_shift/su_max 0.000
_refine_ls_shift/su_mean 0.000
_refine_ls_structure_factor_coef Fsqd
_refine_ls_weighting_details 'w=1/[\s^2^(Fo^2^)+(0.1167P)^2^] where P=(Fo^2^+2Fc^2^)/3'
_refine_ls_weighting_scheme calc
_refine_ls_wR_factor_gt 0.1705
_refine_ls_wR_factor_ref 0.2226
_reflns_Friedel_coverage 0.000
_reflns_number_gt 1201
_reflns_number_total 3009
_reflns_threshold_expression 'I > 2\s(I)'
_cod_data_source_file jo0c00227_si_002.cif
_cod_data_source_block BD367_a
_cod_original_sg_symbol_H-M 'P 21/n'
_cod_database_code 4038199
_shelx_shelxl_version_number 2014/7
_shelx_space_group_comment
;
The symmetry employed for this shelxl refinement is uniquely defined
by the following loop, which should always be used as a source of
symmetry information in preference to the above space-group names.
They are only intended as comments.
;
_exptl_absorpt_special_details
;
CrysAlis RED, Oxford Diffraction Ltd.,
Version 1.171.33.57 (release 26-01-2010 CrysAlis171 .NET)
(compiled Jan 26 2010,14:36:55)
Empirical absorption correction using spherical harmonics,
 implemented in SCALE3 ABSPACK scaling algorithm.
;

loop_
_space_group_symop_operation_xyz
'x, y, z'
'-x+1/2, y+1/2, -z+1/2'
'-x, -y, -z'
'x-1/2, -y-1/2, z-1/2'

loop_
_atom_site_label
_atom_site_type_symbol
_atom_site_fract_x
_atom_site_fract_y
_atom_site_fract_z
_atom_site_U_iso_or_equiv
_atom_site_adp_type
_atom_site_occupancy
_atom_site_site_symmetry_order
_atom_site_calc_flag
_atom_site_refinement_flags_posn
_atom_site_refinement_flags_adp
_atom_site_refinement_flags_occupancy
_atom_site_disorder_assembly
_atom_site_disorder_group
N1 N 0.6844(3) 0.7876(3) 0.35667(13) 0.0733(8) Uani 1 1 d . . . . .
O1 O 0.5700(3) 0.6649(5) 0.43304(14) 0.1594(16) Uani 1 1 d . . . . .
C1 C 0.3012(4) 0.6728(4) 0.21444(17) 0.0776(10) Uani 1 1 d . . . . .
O2 O 0.8020(3) 0.9189(4) 0.28298(14) 0.1293(12) Uani 1 1 d . . . . .
C2 C 0.1506(4) 0.7228(4) 0.22090(19) 0.0934(12) Uani 1 1 d . . . . .
H2 H 0.1292 0.7725 0.2586 0.112 Uiso 1 1 calc R U . . .
C3 C 0.0298(4) 0.6999(5) 0.1715(3) 0.1113(14) Uani 1 1 d . . . . .
H3 H -0.0722 0.7337 0.1765 0.134 Uiso 1 1 calc R U . . .
O3 O 0.8004(4) 0.9588(4) 0.42977(17) 0.1607(17) Uani 1 1 d . . . . .
C4 C 0.0595(6) 0.6284(5) 0.1159(2) 0.1112(15) Uani 1 1 d . . . . .
H4 H -0.0209 0.6147 0.0825 0.133 Uiso 1 1 calc R U . . .
C6 C 0.3263(4) 0.5975(4) 0.1581(2) 0.0902(11) Uani 1 1 d . . . . .
H6 H 0.4269 0.5598 0.1531 0.108 Uiso 1 1 calc R U . . .
C5 C 0.2087(5) 0.5773(5) 0.1100(2) 0.1037(13) Uani 1 1 d . . . . .
H5 H 0.2300 0.5276 0.0723 0.124 Uiso 1 1 calc R U . . .
C7 C 0.4386(4) 0.6974(6) 0.26538(19) 0.1291(18) Uani 1 1 d . . . . .
C8 C 0.5527(4) 0.8081(4) 0.24639(16) 0.0970(13) Uani 1 1 d . . . . .
H8 H 0.5416 0.8541 0.2058 0.116 Uiso 1 1 calc R U . . .
C9 C 0.6894(4) 0.8443(4) 0.29575(19) 0.0834(10) Uani 1 1 d . . . . .
C10 C 0.5623(4) 0.7033(5) 0.3774(2) 0.1000(13) Uani 1 1 d . . . . .
C11 C 0.4265(5) 0.6674(6) 0.3283(2) 0.1342(19) Uani 1 1 d . . . . .
H11 H 0.3342 0.6246 0.3410 0.161 Uiso 1 1 calc R U . . .
C12 C 0.8107(4) 0.8353(5) 0.40623(18) 0.0948(12) Uani 1 1 d . . . . .
C13 C 0.9429(3) 0.7299(4) 0.42190(15) 0.0714(9) Uani 1 1 d . . . . .
C14 C 1.0592(4) 0.7682(5) 0.47054(17) 0.0986(13) Uani 1 1 d . . . . .
H14 H 1.0535 0.8608 0.4922 0.118 Uiso 1 1 calc R U . . .
C15 C 1.1817(4) 0.6717(6) 0.48696(19) 0.1011(13) Uani 1 1 d . . . . .
H15 H 1.2588 0.6985 0.5201 0.121 Uiso 1 1 calc R U . . .
C16 C 1.1935(4) 0.5378(5) 0.45607(19) 0.0902(12) Uani 1 1 d . . . . .
H16 H 1.2787 0.4728 0.4674 0.108 Uiso 1 1 calc R U . . .
C18 C 0.9543(4) 0.5935(5) 0.39106(16) 0.0838(11) Uani 1 1 d . . . . .
H18 H 0.8768 0.5649 0.3583 0.101 Uiso 1 1 calc R U . . .
C17 C 1.0802(4) 0.4983(5) 0.40828(18) 0.1002(13) Uani 1 1 d . . . . .
H17 H 1.0877 0.4056 0.3869 0.120 Uiso 1 1 calc R U . . .

loop_
_atom_site_aniso_label
_atom_site_aniso_U_11
_atom_site_aniso_U_22
_atom_site_aniso_U_33
_atom_site_aniso_U_23
_atom_site_aniso_U_13
_atom_site_aniso_U_12
N1 0.0601(16) 0.089(2) 0.0652(18) -0.0045(15) -0.0184(13) -0.0016(14)
O1 0.0882(19) 0.311(5) 0.0738(19) 0.058(3) -0.0177(15) -0.018(2)
C1 0.064(2) 0.087(3) 0.077(2) 0.0161(19) -0.0171(18) -0.0243(18)
O2 0.0924(19) 0.148(3) 0.139(2) 0.0347(19) -0.0292(17) -0.0632(19)
C2 0.068(2) 0.103(3) 0.105(3) -0.012(2) -0.013(2) -0.015(2)
C3 0.070(3) 0.103(3) 0.153(4) -0.002(3) -0.027(3) 0.004(2)
O3 0.131(2) 0.139(3) 0.190(3) -0.089(3) -0.085(2) 0.052(2)
C4 0.104(3) 0.096(3) 0.121(4) -0.001(3) -0.048(3) -0.013(3)
C6 0.074(2) 0.098(3) 0.094(3) -0.002(2) -0.016(2) -0.007(2)
C5 0.102(3) 0.104(3) 0.098(3) -0.019(2) -0.024(3) -0.011(3)
C7 0.091(3) 0.224(5) 0.065(2) 0.026(3) -0.027(2) -0.083(3)
C8 0.091(2) 0.115(3) 0.076(2) 0.035(2) -0.0371(19) -0.052(2)
C9 0.067(2) 0.080(2) 0.098(3) 0.007(2) -0.017(2) -0.0191(19)
C10 0.066(2) 0.162(4) 0.069(3) 0.021(2) -0.008(2) -0.010(2)
C11 0.090(3) 0.218(5) 0.085(3) 0.050(3) -0.037(2) -0.075(3)
C12 0.079(2) 0.102(3) 0.095(3) -0.029(2) -0.032(2) 0.012(2)
C13 0.0582(19) 0.088(3) 0.064(2) -0.0064(18) -0.0103(15) -0.0017(18)
C14 0.082(2) 0.108(3) 0.096(3) -0.020(2) -0.038(2) 0.006(2)
C15 0.074(3) 0.130(4) 0.092(3) 0.000(3) -0.029(2) -0.007(2)
C16 0.068(2) 0.124(4) 0.077(2) 0.018(2) -0.003(2) 0.019(2)
C18 0.071(2) 0.104(3) 0.072(2) -0.013(2) -0.0133(17) 0.010(2)
C17 0.092(3) 0.118(3) 0.086(3) -0.016(2) -0.011(2) 0.031(2)

loop_
_atom_type_symbol
_atom_type_description
_atom_type_scat_dispersion_real
_atom_type_scat_dispersion_imag
_atom_type_scat_source
C C 0.0033 0.0016 'International Tables Vol C Tables 4.2.6.8 and 6.1.1.4'
H H 0.0000 0.0000 'International Tables Vol C Tables 4.2.6.8 and 6.1.1.4'
O O 0.0106 0.0060 'International Tables Vol C Tables 4.2.6.8 and 6.1.1.4'
N N 0.0061 0.0033 'International Tables Vol C Tables 4.2.6.8 and 6.1.1.4'

loop_
_geom_angle_atom_site_label_1
_geom_angle_atom_site_label_2
_geom_angle_atom_site_label_3
_geom_angle
_geom_angle_site_symmetry_1
_geom_angle_site_symmetry_3
_geom_angle_publ_flag
C9 N1 C10 125.6(3) . . ?
C9 N1 C12 117.2(3) . . ?
C10 N1 C12 116.8(3) . . ?
C2 C1 C6 117.6(3) . . ?
C2 C1 C7 123.1(4) . . ?
C6 C1 C7 119.3(4) . . ?
C1 C2 C3 120.4(4) . . ?
C1 C2 H2 119.8 . . ?
C3 C2 H2 119.8 . . ?
C4 C3 C2 120.5(4) . . ?
C4 C3 H3 119.8 . . ?
C2 C3 H3 119.8 . . ?
C3 C4 C5 119.0(4) . . ?
C3 C4 H4 120.5 . . ?
C5 C4 H4 120.5 . . ?
C5 C6 C1 121.6(4) . . ?
C5 C6 H6 119.2 . . ?
C1 C6 H6 119.2 . . ?
C6 C5 C4 120.9(4) . . ?
C6 C5 H5 119.6 . . ?
C4 C5 H5 119.6 . . ?
C11 C7 C8 120.9(3) . . ?
C11 C7 C1 121.5(3) . . ?
C8 C7 C1 113.1(3) . . ?
C7 C8 C9 116.4(3) . . ?
C7 C8 H8 121.8 . . ?
C9 C8 H8 121.8 . . ?
O2 C9 N1 120.1(3) . . ?
O2 C9 C8 122.4(4) . . ?
N1 C9 C8 117.5(3) . . ?
O1 C10 N1 119.0(3) . . ?
O1 C10 C11 124.2(4) . . ?
N1 C10 C11 116.8(3) . . ?
C7 C11 C10 119.5(4) . . ?
C7 C11 H11 120.2 . . ?
C10 C11 H11 120.2 . . ?
O3 C12 C13 124.5(3) . . ?
O3 C12 N1 117.8(3) . . ?
C13 C12 N1 117.7(3) . . ?
C18 C13 C14 118.5(3) . . ?
C18 C13 C12 122.5(3) . . ?
C14 C13 C12 119.0(3) . . ?
C15 C14 C13 120.4(4) . . ?
C15 C14 H14 119.8 . . ?
C13 C14 H14 119.8 . . ?
C16 C15 C14 121.0(4) . . ?
C16 C15 H15 119.5 . . ?
C14 C15 H15 119.5 . . ?
C15 C16 C17 119.4(3) . . ?
C15 C16 H16 120.3 . . ?
C17 C16 H16 120.3 . . ?
C13 C18 C17 120.0(3) . . ?
C13 C18 H18 120.0 . . ?
C17 C18 H18 120.0 . . ?
C16 C17 C18 120.8(4) . . ?
C16 C17 H17 119.6 . . ?
C18 C17 H17 119.6 . . ?

loop_
_geom_bond_atom_site_label_1
_geom_bond_atom_site_label_2
_geom_bond_distance
_geom_bond_site_symmetry_2
_geom_bond_publ_flag
N1 C9 1.364(4) . ?
N1 C10 1.376(4) . ?
N1 C12 1.468(4) . ?
O1 C10 1.199(4) . ?
C1 C2 1.370(5) . ?
C1 C6 1.379(5) . ?
C1 C7 1.506(5) . ?
O2 C9 1.208(4) . ?
C2 C3 1.387(5) . ?
C2 H2 0.9300 . ?
C3 C4 1.359(6) . ?
C3 H3 0.9300 . ?
O3 C12 1.192(4) . ?
C4 C5 1.360(5) . ?
C4 H4 0.9300 . ?
C6 C5 1.348(5) . ?
C6 H6 0.9300 . ?
C5 H5 0.9300 . ?
C7 C11 1.348(5) . ?
C7 C8 1.451(5) . ?
C8 C9 1.500(4) . ?
C8 H8 0.9300 . ?
C10 C11 1.491(5) . ?
C11 H11 0.9300 . ?
C12 C13 1.461(5) . ?
C13 C18 1.361(4) . ?
C13 C14 1.378(4) . ?
C14 C15 1.354(5) . ?
C14 H14 0.9300 . ?
C15 C16 1.343(5) . ?
C15 H15 0.9300 . ?
C16 C17 1.353(4) . ?
C16 H16 0.9300 . ?
C18 C17 1.371(5) . ?
C18 H18 0.9300 . ?
C17 H17 0.9300 . ?

loop_
_geom_torsion_atom_site_label_1
_geom_torsion_atom_site_label_2
_geom_torsion_atom_site_label_3
_geom_torsion_atom_site_label_4
_geom_torsion
_geom_torsion_site_symmetry_1
_geom_torsion_site_symmetry_2
_geom_torsion_site_symmetry_3
_geom_torsion_site_symmetry_4
_geom_torsion_publ_flag
C6 C1 C2 C3 -1.1(5) . . . . ?
C7 C1 C2 C3 178.4(4) . . . . ?
C1 C2 C3 C4 -0.4(6) . . . . ?
C2 C3 C4 C5 1.2(7) . . . . ?
C2 C1 C6 C5 1.9(5) . . . . ?
C7 C1 C6 C5 -177.6(4) . . . . ?
C1 C6 C5 C4 -1.1(6) . . . . ?
C3 C4 C5 C6 -0.4(7) . . . . ?
C2 C1 C7 C11 47.3(7) . . . . ?
C6 C1 C7 C11 -133.3(5) . . . . ?
C2 C1 C7 C8 -109.3(4) . . . . ?
C6 C1 C7 C8 70.2(5) . . . . ?
C11 C7 C8 C9 20.6(7) . . . . ?
C1 C7 C8 C9 177.3(4) . . . . ?
C10 N1 C9 O2 179.0(4) . . . . ?
C12 N1 C9 O2 6.7(5) . . . . ?
C10 N1 C9 C8 -2.0(5) . . . . ?
C12 N1 C9 C8 -174.3(3) . . . . ?
C7 C8 C9 O2 170.2(4) . . . . ?
C7 C8 C9 N1 -8.7(5) . . . . ?
C9 N1 C10 O1 -177.2(4) . . . . ?
C12 N1 C10 O1 -4.8(6) . . . . ?
C9 N1 C10 C11 2.0(6) . . . . ?
C12 N1 C10 C11 174.4(4) . . . . ?
C8 C7 C11 C10 -21.3(8) . . . . ?
C1 C7 C11 C10 -176.0(4) . . . . ?
O1 C10 C11 C7 -171.0(5) . . . . ?
N1 C10 C11 C7 9.8(7) . . . . ?
C9 N1 C12 O3 79.0(5) . . . . ?
C10 N1 C12 O3 -94.1(5) . . . . ?
C9 N1 C12 C13 -99.2(4) . . . . ?
C10 N1 C12 C13 87.7(4) . . . . ?
O3 C12 C13 C18 -176.1(4) . . . . ?
N1 C12 C13 C18 2.0(5) . . . . ?
O3 C12 C13 C14 5.2(7) . . . . ?
N1 C12 C13 C14 -176.7(3) . . . . ?
C18 C13 C14 C15 0.0(6) . . . . ?
C12 C13 C14 C15 178.8(4) . . . . ?
C13 C14 C15 C16 0.6(6) . . . . ?
C14 C15 C16 C17 -0.7(6) . . . . ?
C14 C13 C18 C17 -0.5(5) . . . . ?
C12 C13 C18 C17 -179.3(4) . . . . ?
C15 C16 C17 C18 0.2(6) . . . . ?
C13 C18 C17 C16 0.4(6) . . . . ?
